data_1553824
loop_
_publ_author_name
'Yang, Minghua'
'Zhang, Shusheng'
'Zhang, Xiang'
'Wang, Haoyang'
'Zhang, Fang'
'Hou, Yuting'
'Su, Yue'
'Guo, Yinlong'

_publ_section_title
;
 An unexpected acid-catalyzed decomposition reaction of cilnidipine and
 pranidipine to the decarboxylative bridged tricyclic products via cascade
 rearrangements
;
_journal_issue 11
_journal_name_full 'Organic Chemistry Frontiers'
_journal_page_first 2163
_journal_paper_doi 10.1039/C7QO00496F
_journal_volume 4
_journal_year 2017
_chemical_formula_sum 'C26 H28 N2 O5'
_chemical_formula_weight 448.50
_space_group_crystal_system monoclinic
_space_group_IT_number 14
_space_group_name_Hall '-P 2yn'
_space_group_name_H-M_alt 'P 1 21/n 1'
_atom_sites_solution_hydrogens geom
_audit_creation_method SHELXL-2013
_audit_update_record
;
2017-06-21 deposited with the CCDC.
2017-07-28 downloaded from the CCDC.
;
_cell_angle_alpha 90
_cell_angle_beta 93.914(3)
_cell_angle_gamma 90
_cell_formula_units_Z 4
_cell_length_a 7.7500(10)
_cell_length_b 20.882(3)
_cell_length_c 14.5149(19)
_cell_measurement_reflns_used 1938
_cell_measurement_temperature 293(2)
_cell_measurement_theta_max 40.326
_cell_measurement_theta_min 4.810
_cell_volume 2343.5(5)
_computing_cell_refinement 'Bruker SMART'
_computing_data_collection 'Bruker SMART'
_computing_data_reduction 'Bruker SHELXTL'
_computing_molecular_graphics 'Bruker SHELXTL'
_computing_publication_material 'Bruker SHELXTL'
_computing_structure_refinement 'SHELXL-2013 (Sheldrick, 2013)'
_computing_structure_solution 'Bruker SHELXTL'
_diffrn_ambient_temperature 293(2)
_diffrn_measured_fraction_theta_full 0.970
_diffrn_measured_fraction_theta_max 1.000
_diffrn_measurement_device_type 'CCD area detector'
_diffrn_measurement_method 'phi and omega scans'
_diffrn_radiation_type MoK\a
_diffrn_radiation_wavelength 0.71073
_diffrn_reflns_av_R_equivalents 0.0455
_diffrn_reflns_av_unetI/netI 0.0470
_diffrn_reflns_Laue_measured_fraction_full 0.970
_diffrn_reflns_Laue_measured_fraction_max 1.000
_diffrn_reflns_limit_h_max 9
_diffrn_reflns_limit_h_min -9
_diffrn_reflns_limit_k_max 21
_diffrn_reflns_limit_k_min -24
_diffrn_reflns_limit_l_max 17
_diffrn_reflns_limit_l_min -17
_diffrn_reflns_number 12813
_diffrn_reflns_point_group_measured_fraction_full 0.970
_diffrn_reflns_point_group_measured_fraction_max 1.000
_diffrn_reflns_theta_full 25.242
_diffrn_reflns_theta_max 25.000
_diffrn_reflns_theta_min 1.711
_exptl_absorpt_coefficient_mu 0.088
_exptl_absorpt_correction_T_max 0.7456
_exptl_absorpt_correction_T_min 0.6413
_exptl_absorpt_correction_type multi-scan
_exptl_absorpt_process_details sadabs
_exptl_crystal_colour colorless
_exptl_crystal_density_diffrn 1.271
_exptl_crystal_description prismatic
_exptl_crystal_F_000 952
_exptl_crystal_size_max 0.220
_exptl_crystal_size_mid 0.110
_exptl_crystal_size_min 0.100
_refine_diff_density_max 0.208
_refine_diff_density_min -0.197
_refine_diff_density_rms 0.042
_refine_ls_extinction_method none
_refine_ls_goodness_of_fit_ref 1.134
_refine_ls_hydrogen_treatment constr
_refine_ls_matrix_type full
_refine_ls_number_parameters 338
_refine_ls_number_reflns 4122
_refine_ls_number_restraints 70
_refine_ls_restrained_S_all 1.138
_refine_ls_R_factor_all 0.1081
_refine_ls_R_factor_gt 0.0778
_refine_ls_shift/su_max 0.000
_refine_ls_shift/su_mean 0.000
_refine_ls_structure_factor_coef Fsqd
_refine_ls_weighting_details 'w=1/[\s^2^(Fo^2^)+(0.0653P)^2^+0.9599P] where P=(Fo^2^+2Fc^2^)/3'
_refine_ls_weighting_scheme calc
_refine_ls_wR_factor_gt 0.1691
_refine_ls_wR_factor_ref 0.1841
_reflns_Friedel_coverage 0.000
_reflns_number_gt 2999
_reflns_number_total 4122
_reflns_threshold_expression 'I > 2\s(I)'
_cod_data_source_file c7qo00496f2.cif
_cod_data_source_block cd16703
_cod_original_cell_volume 2343.6(5)
_cod_original_sg_symbol_H-M 'P 21/n'
_cod_database_code 1553824
_shelx_space_group_comment
; 
The symmetry employed for this shelxl refinement is uniquely defined 
by the following loop, which should always be used as a source of 
symmetry information in preference to the above space-group names. 
They are only intended as comments. 
;
_shelx_estimated_absorpt_t_min 0.981
_shelx_estimated_absorpt_t_max 0.991
_shelxl_version_number 2013-4

loop_
_space_group_symop_operation_xyz
'x, y, z'
'-x+1/2, y+1/2, -z+1/2'
'-x, -y, -z'
'x-1/2, -y-1/2, z-1/2'

loop_
_atom_site_label
_atom_site_type_symbol
_atom_site_fract_x
_atom_site_fract_y
_atom_site_fract_z
_atom_site_U_iso_or_equiv
_atom_site_adp_type
_atom_site_occupancy
_atom_site_site_symmetry_order
_atom_site_calc_flag
_atom_site_refinement_flags_posn
_atom_site_refinement_flags_adp
_atom_site_refinement_flags_occupancy
_atom_site_disorder_assembly
_atom_site_disorder_group
N1 N 0.7304(3) 0.21260(11) 0.21896(15) 0.0506(6) Uani 1 1 d . . . . .
N2 N 0.8470(5) -0.08067(15) 0.4725(2) 0.0823(9) Uani 1 1 d . . . . .
O1 O 0.7234(5) -0.08256(15) 0.5199(2) 0.1085(10) Uani 1 1 d . . . . .
O2 O 0.9629(5) -0.11961(16) 0.4781(2) 0.1329(13) Uani 1 1 d . . . . .
O3 O 0.3930(3) 0.02253(11) 0.18124(16) 0.0755(7) Uani 1 1 d D . . . .
O4 O 0.6106(4) 0.05856(14) 0.10367(18) 0.0978(9) Uani 1 1 d . . . . .
C1 C 0.4974(3) 0.12387(15) 0.22280(19) 0.0532(7) Uani 1 1 d . . . . .
C2 C 0.3172(4) 0.15287(17) 0.2334(2) 0.0670(9) Uani 1 1 d . . . . .
H2A H 0.2409 0.1512 0.1776 0.080 Uiso 1 1 calc R U . . .
H2B H 0.2601 0.1368 0.2861 0.080 Uiso 1 1 calc R U . . .
C3 C 0.4074(4) 0.21771(16) 0.2500(2) 0.0601(8) Uani 1 1 d . . . . .
H3 H 0.3435 0.2550 0.2248 0.072 Uiso 1 1 calc R U . . .
C4 C 0.4712(4) 0.22260(15) 0.3518(2) 0.0555(8) Uani 1 1 d . . . . .
H4 H 0.3818 0.2036 0.3878 0.067 Uiso 1 1 calc R U . . .
C5 C 0.6326(4) 0.17774(14) 0.36266(18) 0.0477(7) Uani 1 1 d . . . . .
H5 H 0.6755 0.1741 0.4275 0.057 Uiso 1 1 calc R U . . .
C6 C 0.7674(3) 0.20559(13) 0.30531(18) 0.0446(7) Uani 1 1 d . . . . .
C7 C 0.9388(4) 0.22556(15) 0.3486(2) 0.0590(8) Uani 1 1 d . . . . .
H7A H 1.0126 0.2382 0.3014 0.088 Uiso 1 1 calc R U . . .
H7B H 0.9905 0.1904 0.3830 0.088 Uiso 1 1 calc R U . . .
H7C H 0.9236 0.2610 0.3895 0.088 Uiso 1 1 calc R U . . .
C8 C 0.5547(4) 0.19209(15) 0.18987(19) 0.0552(8) Uani 1 1 d . . . . .
C9 C 0.5074(4) 0.28884(15) 0.3904(2) 0.0573(8) Uani 1 1 d . . . . .
C10 C 0.4649(4) 0.30241(19) 0.4795(2) 0.0740(10) Uani 1 1 d . . . . .
H10 H 0.4133 0.2709 0.5137 0.089 Uiso 1 1 calc R U . . .
C11 C 0.4974(6) 0.3612(3) 0.5180(4) 0.1043(15) Uani 1 1 d . . . . .
H11 H 0.4664 0.3693 0.5776 0.125 Uiso 1 1 calc R U . . .
C12 C 0.5748(6) 0.4086(3) 0.4703(5) 0.1108(18) Uani 1 1 d . . . . .
H12 H 0.5992 0.4481 0.4976 0.133 Uiso 1 1 calc R U . . .
C13 C 0.6159(5) 0.39654(19) 0.3811(4) 0.0970(14) Uani 1 1 d . . . . .
H13 H 0.6666 0.4285 0.3474 0.116 Uiso 1 1 calc R U . . .
C14 C 0.5820(4) 0.33690(17) 0.3410(3) 0.0746(10) Uani 1 1 d . . . . .
H14 H 0.6097 0.3294 0.2806 0.090 Uiso 1 1 calc R U . . .
C15 C 0.5808(3) 0.11103(14) 0.32145(18) 0.0488(7) Uani 1 1 d . . . . .
H15 H 0.4891 0.0943 0.3580 0.059 Uiso 1 1 calc R U . . .
C16 C 0.7283(3) 0.06315(13) 0.33017(17) 0.0455(7) Uani 1 1 d . . . . .
C17 C 0.7236(4) 0.01483(14) 0.39485(18) 0.0512(7) Uani 1 1 d . . . . .
H17 H 0.6305 0.0117 0.4318 0.061 Uiso 1 1 calc R U . . .
C18 C 0.8568(4) -0.02877(14) 0.4047(2) 0.0562(8) Uani 1 1 d . . . . .
C19 C 0.9981(4) -0.02599(16) 0.3533(2) 0.0648(9) Uani 1 1 d . . . . .
H19 H 1.0872 -0.0557 0.3616 0.078 Uiso 1 1 calc R U . . .
C20 C 1.0042(4) 0.02214(16) 0.2892(2) 0.0671(9) Uani 1 1 d . . . . .
H20 H 1.0991 0.0254 0.2535 0.080 Uiso 1 1 calc R U . . .
C21 C 0.8711(4) 0.06571(15) 0.2771(2) 0.0569(8) Uani 1 1 d . . . . .
H21 H 0.8769 0.0975 0.2326 0.068 Uiso 1 1 calc R U . . .
C22 C 0.5203(5) 0.2055(2) 0.0875(2) 0.0801(11) Uani 1 1 d . . . . .
H22A H 0.5349 0.2504 0.0762 0.120 Uiso 1 1 calc R U . . .
H22B H 0.4041 0.1931 0.0683 0.120 Uiso 1 1 calc R U . . .
H22C H 0.6001 0.1815 0.0533 0.120 Uiso 1 1 calc R U . . .
C23 C 0.5100(4) 0.06623(17) 0.1613(2) 0.0626(9) Uani 1 1 d . . . . .
O5 O 0.4808(12) -0.0920(4) 0.2659(7) 0.1024(15) Uani 0.4 1 d . U P A 1
C24 C 0.415(3) -0.0369(7) 0.1292(13) 0.087(6) Uani 0.5 1 d D . P A 1
H24A H 0.5328 -0.0411 0.1120 0.104 Uiso 0.5 1 calc R U P A 1
H24B H 0.3378 -0.0373 0.0735 0.104 Uiso 0.5 1 calc R U P A 1
C25 C 0.3706(14) -0.0896(6) 0.1919(8) 0.0980(16) Uani 0.5 1 d D U P A 1
H25A H 0.2544 -0.0832 0.2111 0.118 Uiso 0.5 1 calc R U P A 1
H25B H 0.3729 -0.1300 0.1591 0.118 Uiso 0.5 1 calc R U P A 1
C26 C 0.4612(16) -0.1380(8) 0.3279(9) 0.103(2) Uani 0.5 1 d . U P A 1
H26A H 0.4265 -0.1769 0.2967 0.154 Uiso 0.5 1 calc R U P A 1
H26B H 0.3743 -0.1254 0.3683 0.154 Uiso 0.5 1 calc R U P A 1
H26C H 0.5689 -0.1447 0.3633 0.154 Uiso 0.5 1 calc R U P A 1
O5' O 0.3507(7) -0.0967(3) 0.2802(4) 0.0985(12) Uani 0.6 1 d . U P A 2
C24' C 0.380(3) -0.0425(7) 0.1418(13) 0.087(6) Uani 0.5 1 d D . P A 2
H24C H 0.4305 -0.0430 0.0826 0.104 Uiso 0.5 1 calc R U P A 2
H24D H 0.2589 -0.0543 0.1318 0.104 Uiso 0.5 1 calc R U P A 2
C25' C 0.4715(15) -0.0904(6) 0.2055(8) 0.0967(16) Uani 0.5 1 d D U P A 2
H25C H 0.4867 -0.1310 0.1746 0.116 Uiso 0.5 1 calc R U P A 2
H25D H 0.5834 -0.0746 0.2293 0.116 Uiso 0.5 1 calc R U P A 2
C26' C 0.4046(16) -0.1394(7) 0.3530(9) 0.100(2) Uani 0.5 1 d . U P A 2
H26D H 0.4645 -0.1751 0.3282 0.150 Uiso 0.5 1 calc R U P A 2
H26E H 0.3052 -0.1546 0.3824 0.150 Uiso 0.5 1 calc R U P A 2
H26F H 0.4806 -0.1174 0.3974 0.150 Uiso 0.5 1 calc R U P A 2

loop_
_atom_site_aniso_label
_atom_site_aniso_U_11
_atom_site_aniso_U_22
_atom_site_aniso_U_33
_atom_site_aniso_U_23
_atom_site_aniso_U_13
_atom_site_aniso_U_12
N1 0.0466(14) 0.0568(15) 0.0488(14) 0.0098(11) 0.0063(11) 0.0024(11)
N2 0.110(3) 0.064(2) 0.072(2) 0.0120(16) -0.0033(19) -0.0009(19)
O1 0.133(3) 0.104(2) 0.092(2) 0.0390(17) 0.0284(19) -0.0057(19)
O2 0.167(3) 0.096(2) 0.137(3) 0.045(2) 0.014(2) 0.047(2)
O3 0.0677(15) 0.0730(16) 0.0878(16) -0.0229(13) 0.0204(12) -0.0114(12)
O4 0.0952(19) 0.118(2) 0.0851(17) -0.0386(16) 0.0428(16) -0.0248(16)
C1 0.0408(15) 0.068(2) 0.0514(17) -0.0043(15) 0.0077(13) -0.0029(14)
C2 0.0431(17) 0.085(2) 0.073(2) -0.0060(18) 0.0001(15) -0.0008(16)
C3 0.0426(17) 0.068(2) 0.069(2) 0.0065(16) 0.0021(15) 0.0084(15)
C4 0.0481(17) 0.0595(19) 0.0606(18) 0.0063(15) 0.0173(14) 0.0061(14)
C5 0.0523(16) 0.0534(17) 0.0378(14) 0.0020(13) 0.0075(12) 0.0075(13)
C6 0.0448(16) 0.0421(16) 0.0469(16) 0.0031(12) 0.0037(12) 0.0088(12)
C7 0.0522(18) 0.0584(19) 0.0651(19) 0.0021(15) -0.0047(15) 0.0013(14)
C8 0.0473(17) 0.070(2) 0.0484(16) 0.0065(15) 0.0007(13) 0.0029(14)
C9 0.0425(16) 0.060(2) 0.070(2) -0.0019(17) 0.0046(15) 0.0158(14)
C10 0.065(2) 0.084(3) 0.073(2) -0.012(2) 0.0055(18) 0.0252(19)
C11 0.085(3) 0.115(4) 0.110(3) -0.049(3) -0.016(3) 0.032(3)
C12 0.076(3) 0.083(3) 0.168(5) -0.053(4) -0.031(3) 0.030(3)
C13 0.066(2) 0.055(2) 0.169(5) 0.005(3) -0.003(3) 0.0147(18)
C14 0.067(2) 0.061(2) 0.096(3) 0.005(2) 0.0099(19) 0.0123(17)
C15 0.0445(16) 0.0569(18) 0.0471(16) 0.0034(13) 0.0170(13) -0.0004(13)
C16 0.0489(16) 0.0452(16) 0.0434(15) -0.0043(13) 0.0101(12) -0.0054(13)
C17 0.0550(17) 0.0538(18) 0.0457(16) -0.0015(14) 0.0111(13) -0.0092(14)
C18 0.070(2) 0.0474(18) 0.0508(17) 0.0006(14) -0.0001(15) -0.0039(15)
C19 0.062(2) 0.055(2) 0.077(2) -0.0064(17) 0.0049(17) 0.0120(15)
C20 0.058(2) 0.063(2) 0.084(2) -0.0021(18) 0.0277(17) 0.0070(16)
C21 0.0607(19) 0.0498(18) 0.0630(18) 0.0029(14) 0.0232(16) -0.0002(15)
C22 0.072(2) 0.111(3) 0.0547(19) 0.0138(19) -0.0114(17) 0.000(2)
C23 0.0485(18) 0.085(2) 0.0545(18) -0.0101(17) 0.0054(15) -0.0040(17)
O5 0.099(3) 0.099(3) 0.111(3) -0.002(3) 0.024(3) -0.010(3)
C24 0.080(10) 0.081(9) 0.098(12) -0.032(7) 0.001(8) -0.007(7)
C25 0.095(3) 0.096(3) 0.106(3) -0.009(3) 0.028(4) -0.002(3)
C26 0.101(5) 0.101(4) 0.109(5) -0.006(4) 0.020(4) -0.006(5)
O5' 0.093(3) 0.100(2) 0.106(3) -0.002(2) 0.033(3) 0.004(3)
C24' 0.087(10) 0.108(12) 0.068(7) -0.043(7) 0.033(7) -0.034(7)
C25' 0.094(3) 0.095(3) 0.104(3) -0.010(3) 0.034(4) -0.004(3)
C26' 0.094(5) 0.100(4) 0.108(5) -0.002(4) 0.027(4) -0.008(5)

loop_
_atom_type_symbol
_atom_type_description
_atom_type_scat_dispersion_real
_atom_type_scat_dispersion_imag
_atom_type_scat_source
C C 0.0033 0.0016 'International Tables Vol C Tables 4.2.6.8 and 6.1.1.4'
H H 0.0000 0.0000 'International Tables Vol C Tables 4.2.6.8 and 6.1.1.4'
N N 0.0061 0.0033 'International Tables Vol C Tables 4.2.6.8 and 6.1.1.4'
O O 0.0106 0.0060 'International Tables Vol C Tables 4.2.6.8 and 6.1.1.4'

loop_
_geom_angle_atom_site_label_1
_geom_angle_atom_site_label_2
_geom_angle_atom_site_label_3
_geom_angle
C6 N1 C8 113.1(2)
O2 N2 O1 123.3(4)
O2 N2 C18 118.0(4)
O1 N2 C18 118.7(3)
C23 O3 C24 111.3(9)
C23 O3 C24' 125.2(10)
C23 C1 C2 118.0(2)
C23 C1 C15 111.6(2)
C2 C1 C15 107.4(2)
C23 C1 C8 120.8(2)
C2 C1 C8 87.2(2)
C15 C1 C8 109.1(2)
C3 C2 C1 87.5(2)
C3 C2 H2A 114.1
C1 C2 H2A 114.1
C3 C2 H2B 114.1
C1 C2 H2B 114.1
H2A C2 H2B 111.3
C4 C3 C2 109.0(3)
C4 C3 C8 111.0(2)
C2 C3 C8 87.3(2)
C4 C3 H3 115.4
C2 C3 H3 115.4
C8 C3 H3 115.4
C9 C4 C3 117.3(3)
C9 C4 C5 112.6(2)
C3 C4 C5 105.1(2)
C9 C4 H4 107.1
C3 C4 H4 107.1
C5 C4 H4 107.1
C6 C5 C15 107.8(2)
C6 C5 C4 107.2(2)
C15 C5 C4 108.3(2)
C6 C5 H5 111.1
C15 C5 H5 111.1
C4 C5 H5 111.1
N1 C6 C7 121.1(3)
N1 C6 C5 118.2(2)
C7 C6 C5 120.7(2)
C6 C7 H7A 109.5
C6 C7 H7B 109.5
H7A C7 H7B 109.5
C6 C7 H7C 109.5
H7A C7 H7C 109.5
H7B C7 H7C 109.5
N1 C8 C22 109.1(2)
N1 C8 C1 117.0(2)
C22 C8 C1 115.4(3)
N1 C8 C3 115.8(2)
C22 C8 C3 113.2(3)
C1 C8 C3 84.8(2)
C14 C9 C10 118.0(3)
C14 C9 C4 123.1(3)
C10 C9 C4 118.8(3)
C11 C10 C9 121.1(4)
C11 C10 H10 119.5
C9 C10 H10 119.5
C10 C11 C12 121.2(5)
C10 C11 H11 119.4
C12 C11 H11 119.4
C11 C12 C13 118.8(4)
C11 C12 H12 120.6
C13 C12 H12 120.6
C12 C13 C14 120.5(4)
C12 C13 H13 119.8
C14 C13 H13 119.8
C9 C14 C13 120.4(4)
C9 C14 H14 119.8
C13 C14 H14 119.8
C16 C15 C1 117.0(2)
C16 C15 C5 112.6(2)
C1 C15 C5 106.2(2)
C16 C15 H15 106.8
C1 C15 H15 106.8
C5 C15 H15 106.8
C17 C16 C21 117.6(3)
C17 C16 C15 118.9(2)
C21 C16 C15 123.5(3)
C18 C17 C16 120.0(3)
C18 C17 H17 120.0
C16 C17 H17 120.0
C19 C18 C17 122.6(3)
C19 C18 N2 118.4(3)
C17 C18 N2 119.0(3)
C18 C19 C20 117.8(3)
C18 C19 H19 121.1
C20 C19 H19 121.1
C19 C20 C21 120.6(3)
C19 C20 H20 119.7
C21 C20 H20 119.7
C20 C21 C16 121.4(3)
C20 C21 H21 119.3
C16 C21 H21 119.3
C8 C22 H22A 109.5
C8 C22 H22B 109.5
H22A C22 H22B 109.5
C8 C22 H22C 109.5
H22A C22 H22C 109.5
H22B C22 H22C 109.5
O4 C23 O3 123.2(3)
O4 C23 C1 126.5(3)
O3 C23 C1 110.2(3)
C25 O5 C26 118.6(10)
O3 C24 C25 105.8(13)
O3 C24 H24A 110.6
C25 C24 H24A 110.6
O3 C24 H24B 110.6
C25 C24 H24B 110.6
H24A C24 H24B 108.7
O5 C25 C24 111.3(13)
O5 C25 H25A 109.4
C24 C25 H25A 109.4
O5 C25 H25B 109.4
C24 C25 H25B 109.4
H25A C25 H25B 108.0
O5 C26 H26A 109.5
O5 C26 H26B 109.5
H26A C26 H26B 109.5
O5 C26 H26C 109.5
H26A C26 H26C 109.5
H26B C26 H26C 109.5
C26' O5' C25' 115.4(7)
O3 C24' C25' 110.9(14)
O3 C24' H24C 109.5
C25' C24' H24C 109.5
O3 C24' H24D 109.5
C25' C24' H24D 109.5
H24C C24' H24D 108.1
O5' C25' C24' 102.2(11)
O5' C25' H25C 111.3
C24' C25' H25C 111.3
O5' C25' H25D 111.3
C24' C25' H25D 111.3
H25C C25' H25D 109.2
O5' C26' H26D 109.5
O5' C26' H26E 109.5
H26D C26' H26E 109.5
O5' C26' H26F 109.5
H26D C26' H26F 109.5
H26E C26' H26F 109.5

loop_
_geom_bond_atom_site_label_1
_geom_bond_atom_site_label_2
_geom_bond_distance
N1 C6 1.275(3)
N1 C8 1.461(4)
N2 O2 1.210(4)
N2 O1 1.218(4)
N2 C18 1.469(4)
O3 C23 1.332(4)
O3 C24 1.469(14)
O3 C24' 1.474(14)
O4 C23 1.192(4)
C1 C23 1.506(4)
C1 C2 1.540(4)
C1 C15 1.554(4)
C1 C8 1.576(4)
C2 C3 1.535(4)
C2 H2A 0.9700
C2 H2B 0.9700
C3 C4 1.530(4)
C3 C8 1.578(4)
C3 H3 0.9800
C4 C9 1.511(4)
C4 C5 1.562(4)
C4 H4 0.9800
C5 C6 1.497(4)
C5 C15 1.558(4)
C5 H5 0.9800
C6 C7 1.490(4)
C7 H7A 0.9600
C7 H7B 0.9600
C7 H7C 0.9600
C8 C22 1.517(4)
C9 C14 1.383(5)
C9 C10 1.387(4)
C10 C11 1.366(6)
C10 H10 0.9300
C11 C12 1.368(7)
C11 H11 0.9300
C12 C13 1.378(6)
C12 H12 0.9300
C13 C14 1.392(5)
C13 H13 0.9300
C14 H14 0.9300
C15 C16 1.517(4)
C15 H15 0.9800
C16 C17 1.380(4)
C16 C21 1.392(4)
C17 C18 1.377(4)
C17 H17 0.9300
C18 C19 1.368(4)
C19 C20 1.373(4)
C19 H19 0.9300
C20 C21 1.378(4)
C20 H20 0.9300
C21 H21 0.9300
C22 H22A 0.9600
C22 H22B 0.9600
C22 H22C 0.9600
O5 C25 1.327(14)
O5 C26 1.332(15)
C24 C25 1.482(16)
C24 H24A 0.9700
C24 H24B 0.9700
C25 H25A 0.9700
C25 H25B 0.9700
C26 H26A 0.9600
C26 H26B 0.9600
C26 H26C 0.9600
O5' C26' 1.424(14)
O5' C25' 1.485(11)
C24' C25' 1.508(17)
C24' H24C 0.9700
C24' H24D 0.9700
C25' H25C 0.9700
C25' H25D 0.9700
C26' H26D 0.9600
C26' H26E 0.9600
C26' H26F 0.9600

loop_
_geom_torsion_atom_site_label_1
_geom_torsion_atom_site_label_2
_geom_torsion_atom_site_label_3
_geom_torsion_atom_site_label_4
_geom_torsion
C23 C1 C2 C3 -151.0(3)
C15 C1 C2 C3 81.8(3)
C8 C1 C2 C3 -27.4(2)
C1 C2 C3 C4 -84.0(3)
C1 C2 C3 C8 27.3(2)
C2 C3 C4 C9 -159.6(2)
C8 C3 C4 C9 105.9(3)
C2 C3 C4 C5 74.4(3)
C8 C3 C4 C5 -20.1(3)
C9 C4 C5 C6 -64.3(3)
C3 C4 C5 C6 64.5(3)
C9 C4 C5 C15 179.7(2)
C3 C4 C5 C15 -51.5(3)
C8 N1 C6 C7 -178.2(2)
C8 N1 C6 C5 0.7(3)
C15 C5 C6 N1 57.3(3)
C4 C5 C6 N1 -59.1(3)
C15 C5 C6 C7 -123.8(3)
C4 C5 C6 C7 119.8(3)
C6 N1 C8 C22 177.1(3)
C6 N1 C8 C1 -49.6(3)
C6 N1 C8 C3 48.0(3)
C23 C1 C8 N1 -95.8(3)
C2 C1 C8 N1 143.1(3)
C15 C1 C8 N1 35.6(3)
C23 C1 C8 C22 34.6(4)
C2 C1 C8 C22 -86.5(3)
C15 C1 C8 C22 166.0(3)
C23 C1 C8 C3 147.8(3)
C2 C1 C8 C3 26.7(2)
C15 C1 C8 C3 -80.8(2)
C4 C3 C8 N1 -35.0(4)
C2 C3 C8 N1 -144.2(3)
C4 C3 C8 C22 -162.0(3)
C2 C3 C8 C22 88.7(3)
C4 C3 C8 C1 82.5(3)
C2 C3 C8 C1 -26.7(2)
C3 C4 C9 C14 -38.4(4)
C5 C4 C9 C14 83.9(3)
C3 C4 C9 C10 141.9(3)
C5 C4 C9 C10 -95.9(3)
C14 C9 C10 C11 -0.8(5)
C4 C9 C10 C11 179.0(3)
C9 C10 C11 C12 -0.7(6)
C10 C11 C12 C13 1.7(6)
C11 C12 C13 C14 -1.2(6)
C10 C9 C14 C13 1.3(5)
C4 C9 C14 C13 -178.5(3)
C12 C13 C14 C9 -0.3(5)
C23 C1 C15 C16 29.1(3)
C2 C1 C15 C16 159.9(2)
C8 C1 C15 C16 -107.0(3)
C23 C1 C15 C5 155.8(2)
C2 C1 C15 C5 -73.4(3)
C8 C1 C15 C5 19.7(3)
C6 C5 C15 C16 65.5(3)
C4 C5 C15 C16 -178.9(2)
C6 C5 C15 C1 -63.9(3)
C4 C5 C15 C1 51.8(3)
C1 C15 C16 C17 -130.3(3)
C5 C15 C16 C17 106.1(3)
C1 C15 C16 C21 50.7(4)
C5 C15 C16 C21 -72.8(3)
C21 C16 C17 C18 -0.3(4)
C15 C16 C17 C18 -179.3(3)
C16 C17 C18 C19 1.0(4)
C16 C17 C18 N2 -178.6(3)
O2 N2 C18 C19 -1.8(5)
O1 N2 C18 C19 178.3(3)
O2 N2 C18 C17 177.8(3)
O1 N2 C18 C17 -2.0(5)
C17 C18 C19 C20 -0.7(5)
N2 C18 C19 C20 179.0(3)
C18 C19 C20 C21 -0.4(5)
C19 C20 C21 C16 1.1(5)
C17 C16 C21 C20 -0.7(4)
C15 C16 C21 C20 178.3(3)
C24 O3 C23 O4 4.7(10)
C24' O3 C23 O4 5.3(11)
C24 O3 C23 C1 -174.0(9)
C24' O3 C23 C1 -173.3(10)
C2 C1 C23 O4 133.0(4)
C15 C1 C23 O4 -101.8(4)
C8 C1 C23 O4 28.4(5)
C2 C1 C23 O3 -48.4(4)
C15 C1 C23 O3 76.8(3)
C8 C1 C23 O3 -153.0(3)
C23 O3 C24 C25 144.7(12)
C24' O3 C24 C25 -33(6)
C26 O5 C25 C24 -178.3(12)
O3 C24 C25 O5 -63.9(18)
C23 O3 C24' C25' 96.3(14)
C24 O3 C24' C25' 99(7)
C26' O5' C25' C24' -179.3(11)
O3 C24' C25' O5' 74.3(16)
